data_7053067
loop_
_publ_author_name
'Sarwar, Masood'
'Madalan, Augustin M.'
'Tiseanu, Carmen'
'Novitchi, Ghenadie'
'Maxim, Catalin'
'Marinescu, Gabriela'
'Luneau, Dominique'
'Andruh, Marius'

_publ_section_title
;
 A new synthetic route towards binuclear 3d--4f complexes, using
 non-compartmental ligands derived from o-vanillin. Syntheses, crystal
 structures, magnetic and luminescent properties
;
_journal_issue 8
_journal_name_full 'New Journal of Chemistry'
_journal_page_first 2280
_journal_paper_doi 10.1039/c3nj00199g
_journal_volume 37
_journal_year 2013
_chemical_formula_sum 'C28 H34 N7 Ni O17 Sm'
_chemical_formula_weight 949.68
_chemical_name_systematic
;
?
;
_space_group_IT_number 15
_symmetry_cell_setting monoclinic
_symmetry_space_group_name_Hall '-C 2yac'
_symmetry_space_group_name_H-M 'C 1 2/n 1'
_atom_sites_solution_hydrogens geom
_atom_sites_solution_primary direct
_atom_sites_solution_secondary difmap
_audit_creation_method SHELXL-97
_cell_angle_alpha 90.00
_cell_angle_beta 104.979(6)
_cell_angle_gamma 90.00
_cell_formula_units_Z 8
_cell_length_a 14.4975(8)
_cell_length_b 23.6838(16)
_cell_length_c 23.5318(16)
_cell_measurement_reflns_used 32544
_cell_measurement_temperature 293(2)
_cell_measurement_theta_max 27.12
_cell_measurement_theta_min 2.17
_cell_volume 7805.2(9)
_computing_cell_refinement X-Area
_computing_data_collection X-Area
_computing_data_reduction X-Area
_computing_structure_refinement 'SHELXL-97 (Sheldrick, 1997)'
_computing_structure_solution 'SHELXS-97 (Sheldrick, 1997)'
_diffrn_ambient_temperature 293(2)
_diffrn_measured_fraction_theta_full 0.995
_diffrn_measured_fraction_theta_max 0.995
_diffrn_measurement_device_type 'Stoe IPDS II'
_diffrn_measurement_method 'omega scans'
_diffrn_radiation_monochromator graphite
_diffrn_radiation_source 'fine-focus sealed tube'
_diffrn_radiation_type MoK\a
_diffrn_radiation_wavelength 0.71073
_diffrn_reflns_av_R_equivalents 0.0897
_diffrn_reflns_av_sigmaI/netI 0.0680
_diffrn_reflns_limit_h_max 18
_diffrn_reflns_limit_h_min -18
_diffrn_reflns_limit_k_max 30
_diffrn_reflns_limit_k_min -30
_diffrn_reflns_limit_l_max 30
_diffrn_reflns_limit_l_min -30
_diffrn_reflns_number 57503
_diffrn_reflns_theta_full 27.12
_diffrn_reflns_theta_max 27.12
_diffrn_reflns_theta_min 2.17
_exptl_absorpt_coefficient_mu 2.050
_exptl_absorpt_correction_T_max 0.9695
_exptl_absorpt_correction_T_min 0.5738
_exptl_absorpt_correction_type multi-scan
_exptl_absorpt_process_details
;
[c.f. r.h. blessing, acta cryst. (1995), a51, 33-38]
;
_exptl_crystal_colour brown
_exptl_crystal_density_diffrn 1.616
_exptl_crystal_density_meas ?
_exptl_crystal_density_method 'not measured'
_exptl_crystal_description prism
_exptl_crystal_F_000 3816
_exptl_crystal_size_max 0.5
_exptl_crystal_size_mid 0.3
_exptl_crystal_size_min 0.05
_refine_diff_density_max 0.653
_refine_diff_density_min -0.388
_refine_diff_density_rms 0.060
_refine_ls_extinction_method none
_refine_ls_goodness_of_fit_ref 0.810
_refine_ls_hydrogen_treatment mixed
_refine_ls_matrix_type full
_refine_ls_number_parameters 505
_refine_ls_number_reflns 8595
_refine_ls_number_restraints 4
_refine_ls_restrained_S_all 0.810
_refine_ls_R_factor_all 0.0661
_refine_ls_R_factor_gt 0.0308
_refine_ls_shift/su_max 0.001
_refine_ls_shift/su_mean 0.000
_refine_ls_structure_factor_coef Fsqd
_refine_ls_weighting_details 'calc w=1/[\s^2^(Fo^2^)+(0.0192P)^2^+0.0000P] where P=(Fo^2^+2Fc^2^)/3'
_refine_ls_weighting_scheme calc
_refine_ls_wR_factor_gt 0.0505
_refine_ls_wR_factor_ref 0.0562
_reflns_number_gt 5652
_reflns_number_total 8595
_reflns_threshold_expression >2sigma(I)
_cod_data_source_file c3nj00199g.txt
_cod_data_source_block shelxl11
_cod_depositor_comments
;
The following automatic conversions were performed:

'_symmetry_cell_setting' value 'Monoclinic' changed to 'monoclinic'
according to /home/saulius/struct/CIF-dictionaries/cif_core.dic
dictionary named 'cif_core.dic' version 2.4.2 from 2011-04-26.

Automatic conversion script
Id: cif_fix_values 1891 2012-01-12 08:04:46Z andrius 

The following automatic conversions were performed:

'_exptl_crystal_density_meas' value 'not measured' was changed to '?'
- the value is perceived as not measured.

Automatic conversion script
Id: cif_fix_values 3008 2015-01-20 13:52:24Z robertas 
;
_cod_original_sg_symbol_H-M C2/n
_cod_database_code 7053067

loop_
_symmetry_equiv_pos_as_xyz
'x, y, z'
'-x+1/2, y, -z+1/2'
'x+1/2, y+1/2, z'
'-x+1, y+1/2, -z+1/2'
'-x, -y, -z'
'x-1/2, -y, z-1/2'
'-x+1/2, -y+1/2, -z'
'x, -y+1/2, z-1/2'

loop_
_atom_site_label
_atom_site_type_symbol
_atom_site_fract_x
_atom_site_fract_y
_atom_site_fract_z
_atom_site_U_iso_or_equiv
_atom_site_adp_type
_atom_site_occupancy
_atom_site_symmetry_multiplicity
_atom_site_calc_flag
_atom_site_refinement_flags
C1 C 0.8729(4) -0.02149(19) 0.5864(2) 0.0892(15) Uani 1 1 d .
H1A H 0.9291 -0.0397 0.5808 0.134 Uiso 1 1 calc R
H1B H 0.8294 -0.0495 0.5936 0.134 Uiso 1 1 calc R
H1C H 0.8903 0.0036 0.6194 0.134 Uiso 1 1 calc R
C2 C 0.8804(3) 0.05210(14) 0.51751(17) 0.0554(10) Uani 1 1 d .
C3 C 0.9783(3) 0.05664(17) 0.5359(2) 0.0700(12) Uani 1 1 d .
H3 H 1.0138 0.0310 0.5628 0.084 Uiso 1 1 calc R
C4 C 1.0236(3) 0.10009(18) 0.5139(2) 0.0723(12) Uani 1 1 d .
H4 H 1.0897 0.1033 0.5262 0.087 Uiso 1 1 calc R
C5 C 0.9727(3) 0.13788(16) 0.47459(18) 0.0600(10) Uani 1 1 d .
H5 H 1.0041 0.1670 0.4608 0.072 Uiso 1 1 calc R
C6 C 0.8730(2) 0.13326(14) 0.45467(15) 0.0478(8) Uani 1 1 d .
C7 C 0.8244(3) 0.09105(13) 0.47807(15) 0.0455(8) Uani 1 1 d .
C8 C 0.8214(3) 0.17330(13) 0.41119(16) 0.0480(9) Uani 1 1 d .
H8 H 0.8520 0.2067 0.4061 0.058 Uiso 1 1 calc R
C9 C 0.6910(3) 0.20857(13) 0.33825(17) 0.0544(9) Uani 1 1 d .
H9A H 0.7389 0.2296 0.3249 0.065 Uiso 1 1 calc R
H9B H 0.6574 0.2348 0.3575 0.065 Uiso 1 1 calc R
C10 C 0.6219(3) 0.18242(13) 0.28647(16) 0.0493(9) Uani 1 1 d .
C11 C 0.5861(3) 0.21217(16) 0.23508(19) 0.0663(11) Uani 1 1 d .
H11 H 0.6073 0.2487 0.2313 0.080 Uiso 1 1 calc R
C12 C 0.5196(3) 0.1879(2) 0.1898(2) 0.0764(13) Uani 1 1 d .
H12 H 0.4952 0.2076 0.1550 0.092 Uiso 1 1 calc R
C13 C 0.4892(3) 0.1339(2) 0.19660(18) 0.0692(10) Uani 1 1 d .
H13 H 0.4444 0.1163 0.1663 0.083 Uiso 1 1 calc R
C14 C 0.5266(3) 0.10648(16) 0.24902(18) 0.0569(10) Uani 1 1 d .
H14 H 0.5049 0.0703 0.2537 0.068 Uiso 1 1 calc R
C15 C 0.3899(4) 0.2760(2) 0.3742(3) 0.143(3) Uani 1 1 d .
H15A H 0.3635 0.2800 0.3326 0.214 Uiso 1 1 calc R
H15B H 0.4293 0.3081 0.3889 0.214 Uiso 1 1 calc R
H15C H 0.3391 0.2738 0.3934 0.214 Uiso 1 1 calc R
C16 C 0.4023(3) 0.17531(16) 0.36741(18) 0.0604(10) Uani 1 1 d .
C17 C 0.3080(3) 0.1692(2) 0.3385(2) 0.0771(12) Uani 1 1 d .
H17 H 0.2687 0.2008 0.3301 0.093 Uiso 1 1 calc R
C18 C 0.2706(3) 0.1157(2) 0.3217(2) 0.0862(14) Uani 1 1 d .
H18 H 0.2061 0.1119 0.3028 0.103 Uiso 1 1 calc R
C19 C 0.3269(3) 0.0694(2) 0.3325(2) 0.0728(12) Uani 1 1 d .
H19 H 0.3011 0.0340 0.3211 0.087 Uiso 1 1 calc R
C20 C 0.4250(3) 0.07470(15) 0.36116(16) 0.0527(9) Uani 1 1 d .
C21 C 0.4631(2) 0.12815(15) 0.38082(15) 0.0493(8) Uani 1 1 d .
C22 C 0.4836(3) 0.02492(14) 0.36828(17) 0.0556(10) Uani 1 1 d .
H22 H 0.4538 -0.0100 0.3663 0.067 Uiso 1 1 calc R
C23 C 0.6284(3) -0.02664(13) 0.3836(2) 0.0648(11) Uani 1 1 d .
H23A H 0.5878 -0.0570 0.3637 0.078 Uiso 1 1 calc R
H23B H 0.6507 -0.0363 0.4249 0.078 Uiso 1 1 calc R
C24 C 0.7119(3) -0.02009(13) 0.35784(17) 0.0542(9) Uani 1 1 d .
C25 C 0.7601(3) -0.06629(15) 0.3438(2) 0.0700(12) Uani 1 1 d .
H25 H 0.7404 -0.1027 0.3497 0.084 Uiso 1 1 calc R
C26 C 0.8368(3) -0.05806(17) 0.3211(2) 0.0781(13) Uani 1 1 d .
H26 H 0.8696 -0.0888 0.3114 0.094 Uiso 1 1 calc R
C27 C 0.8648(3) -0.00375(16) 0.3129(2) 0.0679(11) Uani 1 1 d .
H27 H 0.9166 0.0030 0.2973 0.081 Uiso 1 1 calc R
C28 C 0.8146(3) 0.03996(15) 0.32827(17) 0.0573(10) Uani 1 1 d .
H28 H 0.8341 0.0766 0.3232 0.069 Uiso 1 1 calc R
N1 N 0.59292(18) 0.12948(11) 0.29385(12) 0.0458(6) Uani 1 1 d .
N2 N 0.7372(2) 0.16546(10) 0.37986(12) 0.0429(6) Uani 1 1 d .
N3 N 0.7390(2) 0.03303(10) 0.35018(13) 0.0474(7) Uani 1 1 d .
N4 N 0.5738(2) 0.02587(10) 0.37714(13) 0.0518(8) Uani 1 1 d .
N5 N 0.4079(3) 0.11691(13) 0.49926(14) 0.0638(9) Uani 1 1 d .
N6 N 0.8165(3) 0.15577(13) 0.59215(16) 0.0615(9) Uani 1 1 d .
N7 N 0.5887(3) 0.15400(13) 0.63616(17) 0.0868(13) Uani 1 1 d .
Ni1 Ni 0.65540(3) 0.095492(15) 0.377968(19) 0.04190(11) Uani 1 1 d .
O1 O 0.8285(2) 0.00956(10) 0.53521(12) 0.0664(7) Uani 1 1 d .
O2 O 0.72890(16) 0.08785(8) 0.46524(10) 0.0447(5) Uani 1 1 d .
O3 O 0.55329(15) 0.13470(9) 0.41237(10) 0.0453(5) Uani 1 1 d .
O4 O 0.4457(2) 0.22624(11) 0.38571(14) 0.0747(8) Uani 1 1 d .
O5 O 0.4494(2) 0.16444(10) 0.50757(13) 0.0670(7) Uani 1 1 d .
O6 O 0.4622(2) 0.07477(10) 0.49823(12) 0.0626(7) Uani 1 1 d .
O7 O 0.3227(2) 0.11096(13) 0.49362(16) 0.0893(10) Uani 1 1 d .
O8 O 0.77388(19) 0.18772(9) 0.54992(12) 0.0591(7) Uani 1 1 d .
O9 O 0.7729(2) 0.11179(10) 0.59994(12) 0.0658(7) Uani 1 1 d .
O10 O 0.8955(2) 0.16762(12) 0.62319(16) 0.0882(10) Uani 1 1 d .
O11 O 0.5733(2) 0.10682(10) 0.61169(12) 0.0746(9) Uani 1 1 d .
O12 O 0.6183(2) 0.19257(10) 0.60836(13) 0.0778(9) Uani 1 1 d .
O13 O 0.5775(5) 0.16166(16) 0.6846(2) 0.185(3) Uani 1 1 d .
O14W O 0.6392(2) 0.02743(9) 0.53575(12) 0.0588(7) Uani 1 1 d D
O15W O 0.6047(2) 0.22873(10) 0.48262(13) 0.0610(7) Uani 1 1 d D
O16W O 1.0576(8) -0.0698(4) 0.2702(3) 0.335(6) Uani 1 1 d .
O17W O 0.3410(11) 0.2319(8) 0.0561(8) 0.512(11) Uani 1 1 d .
Sm1 Sm 0.620069(14) 0.129466(6) 0.516848(8) 0.04482(6) Uani 1 1 d .
H1W H 0.6998(11) 0.0211(17) 0.535(2) 0.088(16) Uiso 1 1 d D
H2W H 0.606(3) -0.0047(13) 0.528(3) 0.14(2) Uiso 1 1 d D
H3W H 0.558(2) 0.2316(16) 0.4492(10) 0.072(14) Uiso 1 1 d D
H4W H 0.648(2) 0.2552(11) 0.4795(18) 0.073(13) Uiso 1 1 d D

loop_
_atom_site_aniso_label
_atom_site_aniso_U_11
_atom_site_aniso_U_22
_atom_site_aniso_U_33
_atom_site_aniso_U_23
_atom_site_aniso_U_13
_atom_site_aniso_U_12
C1 0.105(4) 0.083(3) 0.082(4) 0.035(3) 0.029(3) 0.016(3)
C2 0.065(3) 0.0459(18) 0.055(3) 0.0022(16) 0.015(2) 0.0017(17)
C3 0.068(3) 0.066(2) 0.069(3) 0.005(2) 0.005(2) 0.011(2)
C4 0.050(3) 0.080(3) 0.082(3) -0.007(2) 0.008(2) 0.000(2)
C5 0.054(2) 0.059(2) 0.067(3) -0.0048(19) 0.014(2) -0.0110(18)
C6 0.052(2) 0.0423(16) 0.050(2) -0.0067(16) 0.0154(17) -0.0121(16)
C7 0.055(2) 0.0401(16) 0.042(2) -0.0071(14) 0.0132(17) -0.0036(15)
C8 0.059(2) 0.0370(16) 0.052(2) -0.0057(15) 0.022(2) -0.0160(16)
C9 0.066(3) 0.0382(17) 0.057(2) 0.0051(16) 0.012(2) -0.0145(16)
C10 0.054(2) 0.0447(17) 0.053(2) 0.0036(16) 0.0204(19) -0.0033(16)
C11 0.075(3) 0.060(2) 0.063(3) 0.015(2) 0.015(2) -0.002(2)
C12 0.081(3) 0.091(3) 0.054(3) 0.015(2) 0.012(3) 0.009(3)
C13 0.062(2) 0.091(3) 0.052(3) -0.015(2) 0.009(2) -0.005(2)
C14 0.055(2) 0.064(2) 0.056(3) -0.0141(19) 0.023(2) -0.0155(18)
C15 0.110(5) 0.075(3) 0.216(8) 0.003(4) -0.007(5) 0.029(3)
C16 0.054(3) 0.066(2) 0.061(3) 0.0039(19) 0.015(2) -0.0019(19)
C17 0.056(3) 0.097(3) 0.076(3) 0.000(3) 0.011(2) 0.005(2)
C18 0.053(3) 0.125(4) 0.078(4) -0.011(3) 0.012(2) -0.018(3)
C19 0.064(3) 0.093(3) 0.064(3) -0.014(2) 0.023(2) -0.027(3)
C20 0.053(2) 0.059(2) 0.048(2) -0.0048(17) 0.0177(19) -0.0178(18)
C21 0.047(2) 0.0585(19) 0.045(2) -0.0006(18) 0.0169(17) -0.0140(19)
C22 0.067(3) 0.051(2) 0.054(2) -0.0083(16) 0.026(2) -0.0298(19)
C23 0.083(3) 0.0349(17) 0.085(3) 0.0012(17) 0.038(3) -0.0127(18)
C24 0.074(3) 0.0384(17) 0.051(2) 0.0007(15) 0.018(2) -0.0056(17)
C25 0.089(3) 0.0417(19) 0.083(3) 0.0009(19) 0.028(3) 0.0026(19)
C26 0.082(3) 0.061(2) 0.092(4) -0.005(2) 0.025(3) 0.015(2)
C27 0.066(3) 0.067(2) 0.077(3) 0.002(2) 0.030(2) 0.006(2)
C28 0.065(3) 0.052(2) 0.056(3) 0.0023(17) 0.019(2) -0.0052(18)
N1 0.0523(16) 0.0449(13) 0.0444(16) -0.0044(14) 0.0200(14) -0.0102(14)
N2 0.0502(18) 0.0342(13) 0.0435(17) 0.0025(11) 0.0105(14) -0.0115(12)
N3 0.0569(19) 0.0369(13) 0.0521(19) -0.0013(12) 0.0207(16) -0.0083(12)
N4 0.066(2) 0.0389(14) 0.056(2) -0.0032(12) 0.0267(17) -0.0175(14)
N5 0.074(3) 0.063(2) 0.061(2) 0.0060(15) 0.0288(19) -0.0190(18)
N6 0.074(3) 0.0458(17) 0.066(2) -0.0142(16) 0.019(2) -0.0143(17)
N7 0.153(4) 0.0474(18) 0.078(3) -0.0211(17) 0.061(3) -0.033(2)
Ni1 0.0518(3) 0.03239(19) 0.0435(3) -0.00224(17) 0.0160(2) -0.01289(18)
O1 0.080(2) 0.0493(13) 0.069(2) 0.0178(13) 0.0173(16) 0.0019(13)
O2 0.0496(15) 0.0404(11) 0.0456(14) 0.0023(10) 0.0151(12) -0.0072(10)
O3 0.0442(13) 0.0429(11) 0.0499(14) -0.0045(10) 0.0143(11) -0.0094(10)
O4 0.0701(19) 0.0561(15) 0.091(2) 0.0056(14) 0.0083(17) 0.0062(14)
O5 0.081(2) 0.0452(13) 0.084(2) -0.0046(13) 0.0376(16) -0.0136(13)
O6 0.0751(19) 0.0443(13) 0.074(2) -0.0056(12) 0.0292(16) -0.0198(13)
O7 0.0604(19) 0.091(2) 0.121(3) 0.0149(18) 0.0313(19) -0.0140(16)
O8 0.0713(18) 0.0429(12) 0.0624(18) -0.0006(12) 0.0159(15) -0.0176(12)
O9 0.090(2) 0.0442(13) 0.0616(18) 0.0000(11) 0.0160(15) -0.0159(13)
O10 0.072(2) 0.0756(19) 0.097(3) -0.0153(17) -0.0128(19) -0.0125(17)
O11 0.125(3) 0.0416(12) 0.069(2) -0.0139(12) 0.0469(18) -0.0317(14)
O12 0.120(3) 0.0437(13) 0.079(2) -0.0085(13) 0.0435(19) -0.0314(15)
O13 0.405(8) 0.091(2) 0.118(4) -0.051(2) 0.172(5) -0.077(4)
O14W 0.068(2) 0.0362(12) 0.077(2) 0.0010(11) 0.0266(16) -0.0154(13)
O15W 0.076(2) 0.0397(12) 0.063(2) 0.0053(12) 0.0102(17) -0.0192(13)
O16W 0.446(13) 0.408(12) 0.164(7) 0.025(7) 0.102(8) 0.278(11)
O17W 0.442(19) 0.58(3) 0.56(3) 0.18(2) 0.21(2) 0.089(17)
Sm1 0.06241(11) 0.03052(7) 0.04499(10) -0.00419(8) 0.02015(8) -0.01652(9)

loop_
_atom_type_symbol
_atom_type_description
_atom_type_scat_dispersion_real
_atom_type_scat_dispersion_imag
_atom_type_scat_source
C C 0.0033 0.0016 'International Tables Vol C Tables 4.2.6.8 and 6.1.1.4'
H H 0.0000 0.0000 'International Tables Vol C Tables 4.2.6.8 and 6.1.1.4'
N N 0.0061 0.0033 'International Tables Vol C Tables 4.2.6.8 and 6.1.1.4'
Ni Ni 0.3393 1.1124 'International Tables Vol C Tables 4.2.6.8 and 6.1.1.4'
O O 0.0106 0.0060 'International Tables Vol C Tables 4.2.6.8 and 6.1.1.4'
Sm Sm -0.1638 3.4418 'International Tables Vol C Tables 4.2.6.8 and 6.1.1.4'

loop_
_geom_angle_atom_site_label_1
_geom_angle_atom_site_label_2
_geom_angle_atom_site_label_3
_geom_angle
O1 C1 H1A 109.5
O1 C1 H1B 109.5
H1A C1 H1B 109.5
O1 C1 H1C 109.5
H1A C1 H1C 109.5
H1B C1 H1C 109.5
C3 C2 O1 123.9(3)
C3 C2 C7 121.9(3)
O1 C2 C7 114.1(3)
C2 C3 C4 119.1(4)
C2 C3 H3 120.4
C4 C3 H3 120.4
C5 C4 C3 121.0(4)
C5 C4 H4 119.5
C3 C4 H4 119.5
C4 C5 C6 120.5(4)
C4 C5 H5 119.8
C6 C5 H5 119.8
C5 C6 C7 119.9(3)
C5 C6 C8 118.9(3)
C7 C6 C8 121.2(3)
O2 C7 C2 119.9(3)
O2 C7 C6 122.8(3)
C2 C7 C6 117.3(3)
N2 C8 C6 123.9(3)
N2 C8 H8 118.0
C6 C8 H8 118.0
N2 C9 C10 110.7(3)
N2 C9 H9A 109.5
C10 C9 H9A 109.5
N2 C9 H9B 109.5
C10 C9 H9B 109.5
H9A C9 H9B 108.1
N1 C10 C11 121.9(4)
N1 C10 C9 116.4(3)
C11 C10 C9 121.5(3)
C12 C11 C10 119.9(4)
C12 C11 H11 120.0
C10 C11 H11 120.0
C11 C12 C13 118.9(4)
C11 C12 H12 120.5
C13 C12 H12 120.5
C14 C13 C12 118.6(4)
C14 C13 H13 120.7
C12 C13 H13 120.7
N1 C14 C13 123.2(4)
N1 C14 H14 118.4
C13 C14 H14 118.4
O4 C15 H15A 109.5
O4 C15 H15B 109.5
H15A C15 H15B 109.5
O4 C15 H15C 109.5
H15A C15 H15C 109.5
H15B C15 H15C 109.5
C17 C16 O4 124.4(4)
C17 C16 C21 121.0(4)
O4 C16 C21 114.6(3)
C16 C17 C18 120.1(4)
C16 C17 H17 120.0
C18 C17 H17 120.0
C19 C18 C17 120.8(4)
C19 C18 H18 119.6
C17 C18 H18 119.6
C18 C19 C20 120.2(4)
C18 C19 H19 119.9
C20 C19 H19 119.9
C21 C20 C19 119.7(4)
C21 C20 C22 121.9(3)
C19 C20 C22 118.3(3)
O3 C21 C16 119.9(3)
O3 C21 C20 122.0(3)
C16 C21 C20 118.0(3)
N4 C22 C20 123.8(3)
N4 C22 H22 118.1
C20 C22 H22 118.1
N4 C23 C24 110.1(3)
N4 C23 H23A 109.6
C24 C23 H23A 109.6
N4 C23 H23B 109.6
C24 C23 H23B 109.6
H23A C23 H23B 108.2
N3 C24 C25 121.7(4)
N3 C24 C23 116.6(3)
C25 C24 C23 121.8(3)
C26 C25 C24 119.5(4)
C26 C25 H25 120.2
C24 C25 H25 120.2
C25 C26 C27 119.2(4)
C25 C26 H26 120.4
C27 C26 H26 120.4
C28 C27 C26 118.2(4)
C28 C27 H27 120.9
C26 C27 H27 120.9
N3 C28 C27 123.7(3)
N3 C28 H28 118.1
C27 C28 H28 118.1
C14 N1 C10 117.3(3)
C14 N1 Ni1 128.8(2)
C10 N1 Ni1 113.8(2)
C8 N2 C9 119.8(3)
C8 N2 Ni1 127.0(2)
C9 N2 Ni1 113.2(2)
C28 N3 C24 117.7(3)
C28 N3 Ni1 128.7(2)
C24 N3 Ni1 113.6(2)
C22 N4 C23 120.6(3)
C22 N4 Ni1 126.1(2)
C23 N4 Ni1 113.1(2)
O7 N5 O5 123.3(3)
O7 N5 O6 121.5(3)
O5 N5 O6 115.2(3)
O10 N6 O9 122.2(4)
O10 N6 O8 121.4(3)
O9 N6 O8 116.4(3)
O13 N7 O11 121.2(3)
O13 N7 O12 121.9(3)
O11 N7 O12 116.9(3)
N4 Ni1 N2 179.29(11)
N4 Ni1 O2 95.06(11)
N2 Ni1 O2 84.34(10)
N4 Ni1 O3 83.95(10)
N2 Ni1 O3 95.60(9)
O2 Ni1 O3 83.58(9)
N4 Ni1 N1 101.14(11)
N2 Ni1 N1 79.41(11)
O2 Ni1 N1 162.31(9)
O3 Ni1 N1 91.07(9)
N4 Ni1 N3 78.95(11)
N2 Ni1 N3 101.46(10)
O2 Ni1 N3 93.23(10)
O3 Ni1 N3 162.27(9)
N1 Ni1 N3 96.77(11)
N4 Ni1 Sm1 88.30(8)
N2 Ni1 Sm1 91.00(8)
O2 Ni1 Sm1 42.21(6)
O3 Ni1 Sm1 41.39(6)
N1 Ni1 Sm1 130.64(7)
N3 Ni1 Sm1 132.54(8)
C2 O1 C1 118.1(3)
C7 O2 Ni1 117.19(19)
C7 O2 Sm1 129.00(19)
Ni1 O2 Sm1 103.09(9)
C21 O3 Ni1 115.1(2)
C21 O3 Sm1 129.87(18)
Ni1 O3 Sm1 103.66(9)
C16 O4 C15 118.6(4)
N5 O5 Sm1 97.8(2)
N5 O6 Sm1 97.47(19)
N6 O8 Sm1 97.20(19)
N6 O9 Sm1 96.9(2)
N7 O11 Sm1 99.2(2)
N7 O12 Sm1 95.2(2)
Sm1 O14W H1W 103(3)
Sm1 O14W H2W 140(4)
H1W O14W H2W 110(4)
Sm1 O15W H3W 110(3)
Sm1 O15W H4W 133(2)
H3W O15W H4W 105(4)
O3 Sm1 O2 69.63(7)
O3 Sm1 O14W 103.45(8)
O2 Sm1 O14W 68.60(8)
O3 Sm1 O15W 68.87(8)
O2 Sm1 O15W 103.73(8)
O14W Sm1 O15W 171.08(9)
O3 Sm1 O11 141.12(9)
O2 Sm1 O11 134.76(8)
O14W Sm1 O11 71.23(8)
O15W Sm1 O11 117.54(9)
O3 Sm1 O5 76.78(8)
O2 Sm1 O5 145.47(8)
O14W Sm1 O5 113.19(8)
O15W Sm1 O5 70.26(9)
O11 Sm1 O5 70.97(10)
O3 Sm1 O8 111.81(8)
O2 Sm1 O8 75.20(8)
O14W Sm1 O8 115.15(9)
O15W Sm1 O8 65.55(9)
O11 Sm1 O8 104.72(9)
O5 Sm1 O8 126.57(8)
O3 Sm1 O6 75.26(8)
O2 Sm1 O6 112.00(8)
O14W Sm1 O6 65.72(9)
O15W Sm1 O6 115.00(9)
O11 Sm1 O6 67.46(9)
O5 Sm1 O6 49.50(8)
O8 Sm1 O6 171.74(8)
O3 Sm1 O9 145.45(8)
O2 Sm1 O9 76.84(8)
O14W Sm1 O9 70.69(8)
O15W Sm1 O9 112.80(9)
O11 Sm1 O9 70.93(9)
O5 Sm1 O9 137.47(9)
O8 Sm1 O9 49.40(8)
O6 Sm1 O9 126.87(8)
O3 Sm1 O12 136.32(8)
O2 Sm1 O12 141.64(9)
O14W Sm1 O12 115.80(9)
O15W Sm1 O12 72.99(9)
O11 Sm1 O12 48.82(7)
O5 Sm1 O12 70.89(10)
O8 Sm1 O12 68.72(9)
O6 Sm1 O12 103.30(9)
O9 Sm1 O12 70.09(9)
O3 Sm1 Ni1 34.95(5)
O2 Sm1 Ni1 34.70(6)
O14W Sm1 Ni1 84.66(7)
O15W Sm1 Ni1 86.42(7)
O11 Sm1 Ni1 153.77(5)
O5 Sm1 Ni1 111.26(7)
O8 Sm1 Ni1 94.63(6)
O6 Sm1 Ni1 93.63(6)
O9 Sm1 Ni1 111.27(6)
O12 Sm1 Ni1 157.41(5)

loop_
_geom_bond_atom_site_label_1
_geom_bond_atom_site_label_2
_geom_bond_distance
C1 O1 1.416(5)
C1 H1A 0.9600
C1 H1B 0.9600
C1 H1C 0.9600
C2 C3 1.377(5)
C2 O1 1.385(4)
C2 C7 1.408(5)
C3 C4 1.391(6)
C3 H3 0.9300
C4 C5 1.359(6)
C4 H4 0.9300
C5 C6 1.404(5)
C5 H5 0.9300
C6 C7 1.414(4)
C6 C8 1.453(5)
C7 O2 1.340(4)
C8 N2 1.266(4)
C8 H8 0.9300
C9 N2 1.453(4)
C9 C10 1.497(5)
C9 H9A 0.9700
C9 H9B 0.9700
C10 N1 1.348(4)
C10 C11 1.380(5)
C11 C12 1.365(6)
C11 H11 0.9300
C12 C13 1.377(6)
C12 H12 0.9300
C13 C14 1.375(6)
C13 H13 0.9300
C14 N1 1.346(4)
C14 H14 0.9300
C15 O4 1.416(5)
C15 H15A 0.9600
C15 H15B 0.9600
C15 H15C 0.9600
C16 C17 1.369(6)
C16 O4 1.377(5)
C16 C21 1.407(5)
C17 C18 1.394(6)
C17 H17 0.9300
C18 C19 1.352(6)
C18 H18 0.9300
C19 C20 1.413(6)
C19 H19 0.9300
C20 C21 1.410(5)
C20 C22 1.438(5)
C21 O3 1.335(4)
C22 N4 1.269(4)
C22 H22 0.9300
C23 N4 1.461(4)
C23 C24 1.495(5)
C23 H23A 0.9700
C23 H23B 0.9700
C24 N3 1.344(4)
C24 C25 1.383(5)
C25 C26 1.365(6)
C25 H25 0.9300
C26 C27 1.378(5)
C26 H26 0.9300
C27 C28 1.367(5)
C27 H27 0.9300
C28 N3 1.336(4)
C28 H28 0.9300
N1 Ni1 2.112(3)
N2 Ni1 2.032(2)
N3 Ni1 2.120(3)
N4 Ni1 2.026(3)
N5 O7 1.216(4)
N5 O5 1.268(4)
N5 O6 1.276(4)
N6 O10 1.221(4)
N6 O9 1.256(4)
N6 O8 1.275(4)
N7 O13 1.205(4)
N7 O11 1.250(4)
N7 O12 1.262(4)
Ni1 O2 2.063(2)
Ni1 O3 2.081(2)
Ni1 Sm1 3.5293(5)
O2 Sm1 2.434(2)
O3 Sm1 2.401(2)
O5 Sm1 2.564(3)
O6 Sm1 2.567(2)
O8 Sm1 2.566(2)
O9 Sm1 2.582(3)
O11 Sm1 2.551(3)
O12 Sm1 2.627(3)
O14W Sm1 2.460(2)
O14W H1W 0.899(5)
O14W H2W 0.898(5)
O15W Sm1 2.476(2)
O15W H3W 0.899(5)
O15W H4W 0.899(5)
